data_4030103
loop_
_publ_author_name
'Xu, Hongtao'
'Tang, Huanyu'
'Feng, Huijin'
'Li, Yuanchao'

_publ_section_title
;
 Divergent Total Synthesis of Triptolide, Triptonide, Tripdiolide,
 16-Hydroxytriptolide, and Their Analogues.
;
_journal_issue 21
_journal_name_full 'The Journal of organic chemistry'
_journal_page_first 10110
_journal_paper_doi 10.1021/jo501744j
_journal_volume 79
_journal_year 2014
_chemical_formula_sum 'C18 H20 O3'
_chemical_formula_weight 284.34
_chemical_name_systematic
; 
 ? 
;
_space_group_IT_number 14
_symmetry_space_group_name_Hall '-P 2ybc'
_symmetry_space_group_name_H-M 'P 1 21/c 1'
_atom_sites_solution_hydrogens geom
_atom_sites_solution_primary direct
_atom_sites_solution_secondary difmap
_audit_creation_method SHELXL-97
_cell_angle_alpha 90.00
_cell_angle_beta 114.159(2)
_cell_angle_gamma 90.00
_cell_formula_units_Z 4
_cell_length_a 12.0634(7)
_cell_length_b 10.2760(6)
_cell_length_c 12.8460(8)
_cell_measurement_temperature 296(2)
_cell_volume 1452.96(15)
_computing_structure_refinement 'SHELXL-97 (Sheldrick, 2008)'
_computing_structure_solution 'SHELXS-97 (Sheldrick, 2008)'
_diffrn_ambient_temperature 296(2)
_diffrn_measured_fraction_theta_full 0.998
_diffrn_measured_fraction_theta_max 0.998
_diffrn_radiation_monochromator graphite
_diffrn_radiation_source 'fine-focus sealed tube'
_diffrn_radiation_type MoK\a
_diffrn_radiation_wavelength 0.71073
_diffrn_reflns_av_R_equivalents 0.0251
_diffrn_reflns_av_sigmaI/netI 0.0232
_diffrn_reflns_limit_h_max 14
_diffrn_reflns_limit_h_min -9
_diffrn_reflns_limit_k_max 8
_diffrn_reflns_limit_k_min -12
_diffrn_reflns_limit_l_max 13
_diffrn_reflns_limit_l_min -15
_diffrn_reflns_number 7352
_diffrn_reflns_theta_full 25.00
_diffrn_reflns_theta_max 25.00
_diffrn_reflns_theta_min 1.85
_exptl_absorpt_coefficient_mu 0.087
_exptl_absorpt_correction_T_max 0.9870
_exptl_absorpt_correction_T_min 0.9828
_exptl_crystal_density_diffrn 1.300
_exptl_crystal_density_method 'not measured'
_exptl_crystal_F_000 608
_exptl_crystal_size_max 0.20
_exptl_crystal_size_mid 0.15
_exptl_crystal_size_min 0.15
_refine_diff_density_max 0.322
_refine_diff_density_min -0.237
_refine_diff_density_rms 0.035
_refine_ls_extinction_method none
_refine_ls_goodness_of_fit_ref 1.120
_refine_ls_hydrogen_treatment mixed
_refine_ls_matrix_type full
_refine_ls_number_parameters 192
_refine_ls_number_reflns 2560
_refine_ls_number_restraints 0
_refine_ls_restrained_S_all 1.120
_refine_ls_R_factor_all 0.0575
_refine_ls_R_factor_gt 0.0454
_refine_ls_shift/su_max 0.000
_refine_ls_shift/su_mean 0.000
_refine_ls_structure_factor_coef Fsqd
_refine_ls_weighting_details 'calc w=1/[\s^2^(Fo^2^)+(0.0916P)^2^+0.0692P] where P=(Fo^2^+2Fc^2^)/3'
_refine_ls_weighting_scheme calc
_refine_ls_wR_factor_gt 0.1411
_refine_ls_wR_factor_ref 0.1499
_reflns_number_gt 1983
_reflns_number_total 2560
_reflns_threshold_expression >2sigma(I)
_cod_data_source_file jo501744j_si_002.cif
_cod_data_source_block 2013334_0m
_cod_depositor_comments 'Adding full bibliography for 4030102--4030103.cif.'
_cod_database_code 4030103

loop_
_symmetry_equiv_pos_as_xyz
'x, y, z'
'-x, y+1/2, -z+1/2'
'-x, -y, -z'
'x, -y-1/2, z-1/2'

loop_
_atom_site_label
_atom_site_type_symbol
_atom_site_fract_x
_atom_site_fract_y
_atom_site_fract_z
_atom_site_U_iso_or_equiv
_atom_site_adp_type
_atom_site_occupancy
_atom_site_symmetry_multiplicity
_atom_site_calc_flag
_atom_site_refinement_flags
O3 O 1.21567(12) 0.34468(14) 0.99117(14) 0.0692(4) Uani 1 1 d .
O1 O 0.42841(15) -0.06102(19) 0.81847(17) 0.0961(6) Uani 1 1 d .
O2 O 0.48708(12) 0.14380(17) 0.87125(14) 0.0762(5) Uani 1 1 d .
C17 C 1.34150(19) 0.3604(2) 1.0192(2) 0.0740(7) Uani 1 1 d .
H2 H 1.3529 0.3848 0.9521 0.111 Uiso 1 1 calc R
H3 H 1.3829 0.2799 1.0484 0.111 Uiso 1 1 calc R
H1 H 1.3738 0.4270 1.0760 0.111 Uiso 1 1 calc R
C14 C 1.15499(16) 0.24443(17) 0.92035(15) 0.0471(4) Uani 1 1 d .
C8 C 1.03452(15) 0.22713(15) 0.90788(13) 0.0397(4) Uani 1 1 d .
C9 C 0.96679(14) 0.12488(15) 0.84054(12) 0.0371(4) Uani 1 1 d .
C10 C 0.83618(14) 0.10039(15) 0.82665(12) 0.0368(4) Uani 1 1 d .
C5 C 0.82112(14) 0.15728(16) 0.93173(13) 0.0388(4) Uani 1 1 d .
H17 H 0.8829 0.1140 0.9981 0.047 Uiso 1 1 calc R
C4 C 0.69935(16) 0.12513(18) 0.93655(15) 0.0478(5) Uani 1 1 d .
H18 H 0.7176 0.1040 1.0163 0.057 Uiso 1 1 calc R
C3 C 0.63644(16) 0.00955(19) 0.86827(15) 0.0495(5) Uani 1 1 d .
C15 C 0.50847(18) 0.0189(2) 0.84981(17) 0.0621(5) Uani 1 1 d .
C16 C 0.59641(17) 0.2228(2) 0.8992(2) 0.0652(6) Uani 1 1 d .
H19 H 0.6064 0.2835 0.9602 0.078 Uiso 1 1 calc R
H20 H 0.5927 0.2712 0.8331 0.078 Uiso 1 1 calc R
C13 C 1.20606(16) 0.16526(18) 0.86472(15) 0.0506(5) Uani 1 1 d .
H6 H 1.2858 0.1778 0.8737 0.061 Uiso 1 1 calc R
C12 C 1.13609(17) 0.06741(19) 0.79567(16) 0.0529(5) Uani 1 1 d .
H5 H 1.1687 0.0148 0.7563 0.064 Uiso 1 1 calc R
C11 C 1.01909(17) 0.04603(18) 0.78376(14) 0.0468(4) Uani 1 1 d .
H4 H 0.9741 -0.0215 0.7375 0.056 Uiso 1 1 calc R
C7 C 0.98636(16) 0.31996(17) 0.97055(15) 0.0483(4) Uani 1 1 d .
H10 H 0.9979 0.4083 0.9502 0.058 Uiso 1 1 calc R
H9 H 1.0341 0.3100 1.0519 0.058 Uiso 1 1 calc R
C6 C 0.85358(16) 0.30137(17) 0.94644(16) 0.0487(5) Uani 1 1 d .
H8 H 0.8035 0.3481 0.8776 0.058 Uiso 1 1 calc R
H7 H 0.8376 0.3364 1.0091 0.058 Uiso 1 1 calc R
C1 C 0.80917(16) -0.04753(16) 0.82367(15) 0.0459(4) Uani 1 1 d .
H12 H 0.8159 -0.0863 0.7576 0.055 Uiso 1 1 calc R
H11 H 0.8689 -0.0885 0.8914 0.055 Uiso 1 1 calc R
C2 C 0.68462(17) -0.07192(18) 0.81822(16) 0.0534(5) Uani 1 1 d .
H13 H 0.6409 -0.1444 0.7796 0.064 Uiso 1 1 calc R
C18 C 0.75061(16) 0.16243(19) 0.71303(14) 0.0506(5) Uani 1 1 d .
H14 H 0.7612 0.1201 0.6511 0.076 Uiso 1 1 calc R
H15 H 0.7693 0.2533 0.7134 0.076 Uiso 1 1 calc R
H16 H 0.6680 0.1526 0.7038 0.076 Uiso 1 1 calc R

loop_
_atom_site_aniso_label
_atom_site_aniso_U_11
_atom_site_aniso_U_22
_atom_site_aniso_U_33
_atom_site_aniso_U_23
_atom_site_aniso_U_13
_atom_site_aniso_U_12
O3 0.0538(8) 0.0647(10) 0.0929(10) -0.0201(8) 0.0338(8) -0.0179(7)
O1 0.0592(10) 0.1078(14) 0.1310(15) -0.0380(12) 0.0488(10) -0.0311(10)
O2 0.0421(8) 0.0909(12) 0.1016(12) -0.0210(9) 0.0354(8) -0.0022(7)
C17 0.0516(13) 0.0773(16) 0.0875(15) 0.0020(12) 0.0227(11) -0.0180(11)
C14 0.0470(10) 0.0422(10) 0.0547(10) 0.0031(8) 0.0234(8) -0.0030(8)
C8 0.0444(9) 0.0352(9) 0.0452(9) 0.0042(7) 0.0241(7) 0.0035(7)
C9 0.0428(9) 0.0363(9) 0.0363(8) 0.0040(6) 0.0203(7) 0.0042(7)
C10 0.0396(9) 0.0363(9) 0.0382(8) -0.0009(6) 0.0198(7) 0.0022(7)
C5 0.0408(9) 0.0413(9) 0.0385(8) -0.0005(6) 0.0205(7) 0.0021(7)
C4 0.0460(10) 0.0544(11) 0.0504(9) 0.0017(8) 0.0272(8) 0.0011(8)
C3 0.0465(10) 0.0515(11) 0.0561(10) 0.0004(8) 0.0269(8) -0.0051(8)
C15 0.0484(11) 0.0779(15) 0.0663(12) -0.0121(11) 0.0300(9) -0.0110(10)
C16 0.0468(11) 0.0707(14) 0.0840(14) -0.0111(11) 0.0328(10) 0.0013(9)
C13 0.0445(10) 0.0543(11) 0.0626(11) 0.0091(9) 0.0317(9) 0.0056(8)
C12 0.0598(12) 0.0530(11) 0.0610(11) -0.0003(9) 0.0400(10) 0.0107(9)
C11 0.0529(10) 0.0474(10) 0.0487(9) -0.0055(8) 0.0294(8) 0.0027(8)
C7 0.0543(11) 0.0405(10) 0.0574(10) -0.0107(8) 0.0302(9) -0.0045(8)
C6 0.0557(11) 0.0417(10) 0.0604(10) -0.0091(8) 0.0356(9) 0.0020(8)
C1 0.0502(10) 0.0384(10) 0.0535(10) -0.0040(7) 0.0258(8) -0.0003(7)
C2 0.0521(11) 0.0459(11) 0.0653(11) -0.0040(9) 0.0272(9) -0.0091(8)
C18 0.0496(10) 0.0608(12) 0.0421(9) 0.0064(8) 0.0194(8) 0.0064(8)

loop_
_atom_type_symbol
_atom_type_description
_atom_type_scat_dispersion_real
_atom_type_scat_dispersion_imag
_atom_type_scat_source
C C 0.0033 0.0016 'International Tables Vol C Tables 4.2.6.8 and 6.1.1.4'
H H 0.0000 0.0000 'International Tables Vol C Tables 4.2.6.8 and 6.1.1.4'
O O 0.0106 0.0060 'International Tables Vol C Tables 4.2.6.8 and 6.1.1.4'

loop_
_geom_angle_atom_site_label_1
_geom_angle_atom_site_label_2
_geom_angle_atom_site_label_3
_geom_angle
C14 O3 C17 118.62(16)
C15 O2 C16 110.28(15)
O3 C17 H2 109.5
O3 C17 H3 109.5
H2 C17 H3 109.5
O3 C17 H1 109.5
H2 C17 H1 109.5
H3 C17 H1 109.5
O3 C14 C13 123.72(16)
O3 C14 C8 114.63(15)
C13 C14 C8 121.65(16)
C9 C8 C14 118.82(14)
C9 C8 C7 123.49(15)
C14 C8 C7 117.68(15)
C8 C9 C11 118.99(15)
C8 C9 C10 120.66(13)
C11 C9 C10 120.34(15)
C9 C10 C18 107.52(12)
C9 C10 C5 108.56(12)
C18 C10 C5 113.45(13)
C9 C10 C1 111.06(13)
C18 C10 C1 109.26(14)
C5 C10 C1 107.04(12)
C6 C5 C4 114.00(13)
C6 C5 C10 111.05(13)
C4 C5 C10 114.24(13)
C6 C5 H17 105.5
C4 C5 H17 105.5
C10 C5 H17 105.5
C3 C4 C16 100.84(15)
C3 C4 C5 114.51(14)
C16 C4 C5 121.35(16)
C3 C4 H18 106.4
C16 C4 H18 106.4
C5 C4 H18 106.4
C2 C3 C15 127.20(18)
C2 C3 C4 124.84(16)
C15 C3 C4 107.00(16)
O1 C15 O2 121.2(2)
O1 C15 C3 131.0(2)
O2 C15 C3 107.69(17)
O2 C16 C4 104.51(18)
O2 C16 H19 110.9
C4 C16 H19 110.9
O2 C16 H20 110.9
C4 C16 H20 110.9
H19 C16 H20 108.9
C12 C13 C14 118.49(17)
C12 C13 H6 120.8
C14 C13 H6 120.8
C11 C12 C13 121.29(16)
C11 C12 H5 119.4
C13 C12 H5 119.4
C12 C11 C9 120.70(17)
C12 C11 H4 119.7
C9 C11 H4 119.7
C8 C7 C6 114.65(14)
C8 C7 H10 108.6
C6 C7 H10 108.6
C8 C7 H9 108.6
C6 C7 H9 108.6
H10 C7 H9 107.6
C7 C6 C5 110.16(14)
C7 C6 H8 109.6
C5 C6 H8 109.6
C7 C6 H7 109.6
C5 C6 H7 109.6
H8 C6 H7 108.1
C2 C1 C10 111.21(14)
C2 C1 H12 109.4
C10 C1 H12 109.4
C2 C1 H11 109.4
C10 C1 H11 109.4
H12 C1 H11 108.0
C3 C2 C1 120.17(17)
C3 C2 H13 119.9
C1 C2 H13 119.9
C10 C18 H14 109.5
C10 C18 H15 109.5
H14 C18 H15 109.5
C10 C18 H16 109.5
H14 C18 H16 109.5
H15 C18 H16 109.5

loop_
_geom_bond_atom_site_label_1
_geom_bond_atom_site_label_2
_geom_bond_distance
O3 C14 1.371(2)
O3 C17 1.419(2)
O1 C15 1.205(3)
O2 C15 1.359(3)
O2 C16 1.463(2)
C17 H2 0.9600
C17 H3 0.9600
C17 H1 0.9600
C14 C13 1.383(2)
C14 C8 1.407(2)
C8 C9 1.393(2)
C8 C7 1.509(2)
C9 C11 1.401(2)
C9 C10 1.532(2)
C10 C18 1.539(2)
C10 C5 1.548(2)
C10 C1 1.552(2)
C5 C6 1.523(2)
C5 C4 1.531(2)
C5 H17 0.9800
C4 C3 1.487(3)
C4 C16 1.514(3)
C4 H18 0.9800
C3 C2 1.326(3)
C3 C15 1.466(3)
C16 H19 0.9700
C16 H20 0.9700
C13 C12 1.377(3)
C13 H6 0.9300
C12 C11 1.374(3)
C12 H5 0.9300
C11 H4 0.9300
C7 C6 1.514(2)
C7 H10 0.9700
C7 H9 0.9700
C6 H8 0.9700
C6 H7 0.9700
C1 C2 1.496(2)
C1 H12 0.9700
C1 H11 0.9700
C2 H13 0.9300
C18 H14 0.9600
C18 H15 0.9600
C18 H16 0.9600

loop_
_geom_torsion_atom_site_label_1
_geom_torsion_atom_site_label_2
_geom_torsion_atom_site_label_3
_geom_torsion_atom_site_label_4
_geom_torsion
C17 O3 C14 C13 -7.0(3)
C17 O3 C14 C8 172.97(16)
O3 C14 C8 C9 -177.89(15)
C13 C14 C8 C9 2.1(2)
O3 C14 C8 C7 1.0(2)
C13 C14 C8 C7 -178.99(16)
C14 C8 C9 C11 -2.6(2)
C7 C8 C9 C11 178.53(15)
C14 C8 C9 C10 178.62(13)
C7 C8 C9 C10 -0.2(2)
C8 C9 C10 C18 98.28(17)
C11 C9 C10 C18 -80.48(18)
C8 C9 C10 C5 -24.83(19)
C11 C9 C10 C5 156.41(14)
C8 C9 C10 C1 -142.24(15)
C11 C9 C10 C1 38.99(19)
C9 C10 C5 C6 56.50(17)
C18 C10 C5 C6 -62.96(18)
C1 C10 C5 C6 176.46(13)
C9 C10 C5 C4 -172.86(13)
C18 C10 C5 C4 67.68(18)
C1 C10 C5 C4 -52.91(18)
C6 C5 C4 C3 150.57(15)
C10 C5 C4 C3 21.4(2)
C6 C5 C4 C16 29.3(2)
C10 C5 C4 C16 -99.91(19)
C16 C4 C3 C2 140.6(2)
C5 C4 C3 C2 8.6(3)
C16 C4 C3 C15 -28.84(19)
C5 C4 C3 C15 -160.86(15)
C16 O2 C15 O1 -175.6(2)
C16 O2 C15 C3 2.6(2)
C2 C3 C15 O1 26.3(4)
C4 C3 C15 O1 -164.6(2)
C2 C3 C15 O2 -151.7(2)
C4 C3 C15 O2 17.5(2)
C15 O2 C16 C4 -21.0(2)
C3 C4 C16 O2 29.66(19)
C5 C4 C16 O2 157.34(15)
O3 C14 C13 C12 179.95(17)
C8 C14 C13 C12 0.0(3)
C14 C13 C12 C11 -1.5(3)
C13 C12 C11 C9 1.0(3)
C8 C9 C11 C12 1.2(2)
C10 C9 C11 C12 179.94(15)
C9 C8 C7 C6 -5.3(2)
C14 C8 C7 C6 175.87(15)
C8 C7 C6 C5 36.2(2)
C4 C5 C6 C7 165.65(13)
C10 C5 C6 C7 -63.59(18)
C9 C10 C1 C2 176.08(13)
C18 C10 C1 C2 -65.48(17)
C5 C10 C1 C2 57.74(18)
C15 C3 C2 C1 164.46(18)
C4 C3 C2 C1 -2.8(3)
C10 C1 C2 C3 -32.1(2)
